data_7019794
loop_
_publ_author_name
'Rodriguez-Albelo, L Marleny'
'Rousseau, Guillaume'
'Mialane, Pierre'
'Marrot, J\'er\^ome'
'Mellot-Draznieks, Caroline'
'Ruiz-Salvador, A Rabdel'
'Li, Shiwen'
'Liu, Rongji'
'Zhang, Guangjin'
'Keita, Bineta'
'Dolbecq, Anne'

_publ_section_title
;
 \e-Keggin-based coordination networks: Synthesis, structure and
 application toward green synthesis of polyoxometalate@graphene hybrids.
;
_journal_issue 33
_journal_name_full 'Dalton transactions (Cambridge, England : 2003)'
_journal_page_first 9989
_journal_page_last 9999
_journal_paper_doi 10.1039/c2dt30537b
_journal_volume 41
_journal_year 2012
_chemical_formula_sum 'C64 H120 Mo12 N3 O48.5 P Zn4'
_chemical_formula_weight 3151.36
_chemical_name_systematic
;
?
;
_space_group_IT_number 33
_symmetry_cell_setting orthorhombic
_symmetry_space_group_name_Hall 'P 2c -2n'
_symmetry_space_group_name_H-M 'P n a 21'
_atom_sites_solution_hydrogens geom
_atom_sites_solution_primary direct
_atom_sites_solution_secondary difmap
_audit_creation_method SHELXL-97
_cell_angle_alpha 90.00
_cell_angle_beta 90.00
_cell_angle_gamma 90.00
_cell_formula_units_Z 4
_cell_length_a 21.899(5)
_cell_length_b 20.306(5)
_cell_length_c 22.900(5)
_cell_measurement_reflns_used 35339
_cell_measurement_temperature 293(2)
_cell_measurement_theta_max 29.87
_cell_measurement_theta_min 1.37
_cell_volume 10183(4)
_computing_cell_refinement 'Bruker SMART'
_computing_data_collection 'Bruker SMART'
_computing_data_reduction 'Bruker SAINT'
_computing_molecular_graphics 'Bruker SHELXTL'
_computing_publication_material 'Bruker SHELXTL'
_computing_structure_refinement 'SHELXL-97 (Sheldrick, 1997)'
_computing_structure_solution 'SHELXS-97 (Sheldrick, 1990)'
_diffrn_ambient_temperature 293(2)
_diffrn_detector_area_resol_mean 512x512
_diffrn_measured_fraction_theta_full 0.991
_diffrn_measured_fraction_theta_max 0.991
_diffrn_measurement_device_type 'CCD area detector'
_diffrn_measurement_method 'phi and omega scans'
_diffrn_radiation_monochromator graphite
_diffrn_radiation_source 'fine-focus sealed tube'
_diffrn_radiation_type MoK\a
_diffrn_radiation_wavelength 0.71073
_diffrn_reflns_av_R_equivalents 0.0654
_diffrn_reflns_av_sigmaI/netI 0.3137
_diffrn_reflns_limit_h_max 20
_diffrn_reflns_limit_h_min -30
_diffrn_reflns_limit_k_max 28
_diffrn_reflns_limit_k_min -28
_diffrn_reflns_limit_l_max 31
_diffrn_reflns_limit_l_min -31
_diffrn_reflns_number 62280
_diffrn_reflns_theta_full 29.87
_diffrn_reflns_theta_max 29.87
_diffrn_reflns_theta_min 1.37
_exptl_absorpt_coefficient_mu 2.447
_exptl_absorpt_correction_T_max 0.7926
_exptl_absorpt_correction_T_min 0.6413
_exptl_absorpt_correction_type multi-scan
_exptl_absorpt_process_details
'G. M. Sheldrick, SADABS; program for scaling and correction of area detector data, University of G ttingen, Germany, 1997'
_exptl_crystal_colour black
_exptl_crystal_density_diffrn 2.055
_exptl_crystal_density_method 'not measured'
_exptl_crystal_description parallelepiped
_exptl_crystal_F_000 5556
_exptl_crystal_size_max 0.20
_exptl_crystal_size_mid 0.20
_exptl_crystal_size_min 0.10
_platon_squeeze_details
;
;
_refine_diff_density_max 3.089
_refine_diff_density_min -1.215
_refine_diff_density_rms 0.161
_refine_ls_abs_structure_details 'Flack H D (1983), Acta Cryst. A39, 876-881'
_refine_ls_abs_structure_Flack 0.024(14)
_refine_ls_extinction_method none
_refine_ls_goodness_of_fit_ref 0.904
_refine_ls_hydrogen_treatment constr
_refine_ls_matrix_type full
_refine_ls_number_parameters 964
_refine_ls_number_reflns 26789
_refine_ls_number_restraints 22
_refine_ls_restrained_S_all 0.904
_refine_ls_R_factor_all 0.0763
_refine_ls_R_factor_gt 0.0578
_refine_ls_shift/su_max 0.016
_refine_ls_shift/su_mean 0.001
_refine_ls_structure_factor_coef Fsqd
_refine_ls_weighting_details 'calc w=1/[\s^2^(Fo^2^)+(0.0000P)^2^+0.0000P] where P=(Fo^2^+2Fc^2^)/3'
_refine_ls_weighting_scheme calc
_refine_ls_wR_factor_gt 0.1771
_refine_ls_wR_factor_ref 0.2293
_reflns_number_gt 19926
_reflns_number_total 26789
_reflns_threshold_expression >2\s(I)
_cod_data_source_file c2dt30537b.txt
_cod_data_source_block e(isop)2
_cod_original_sg_symbol_H-M Pna21
_cod_original_formula_sum 'C64 H120 Mo12 N3 O48.50 P Zn4'
_cod_database_code 7019794

loop_
_symmetry_equiv_pos_as_xyz
'x, y, z'
'-x, -y, z+1/2'
'x+1/2, -y+1/2, z'
'-x+1/2, y+1/2, z+1/2'

loop_
_atom_site_label
_atom_site_type_symbol
_atom_site_fract_x
_atom_site_fract_y
_atom_site_fract_z
_atom_site_U_iso_or_equiv
_atom_site_adp_type
_atom_site_occupancy
_atom_site_symmetry_multiplicity
_atom_site_calc_flag
_atom_site_refinement_flags
Mo1 Mo 0.30011(3) 0.15869(4) 0.05147(4) 0.02750(15) Uani 1 1 d .
Mo2 Mo 0.40531(3) 0.03496(4) 0.07802(4) 0.03026(17) Uani 1 1 d .
Mo3 Mo 0.17500(3) 0.14934(4) 0.12304(3) 0.02721(15) Uani 1 1 d .
Mo4 Mo 0.07563(3) 0.02777(4) 0.07885(4) 0.02854(16) Uani 1 1 d .
Mo5 Mo 0.28100(3) -0.18666(4) 0.12388(4) 0.02842(16) Uani 1 1 d .
Mo6 Mo 0.15970(4) 0.01616(4) 0.21365(3) 0.02814(16) Uani 1 1 d .
Mo7 Mo 0.09833(3) -0.05528(4) -0.00529(4) 0.02960(16) Uani 1 1 d .
Mo8 Mo 0.24327(4) -0.07348(4) 0.22891(3) 0.02957(16) Uani 1 1 d .
Mo9 Mo 0.32080(4) 0.04400(4) -0.05652(4) 0.03026(17) Uani 1 1 d .
Mo10 Mo 0.24089(4) -0.04614(4) -0.08438(4) 0.02993(16) Uani 1 1 d .
Mo11 Mo 0.38606(4) -0.06355(4) 0.14966(4) 0.03085(17) Uani 1 1 d .
Mo12 Mo 0.20608(4) -0.17735(4) 0.00449(4) 0.02893(16) Uani 1 1 d .
Zn1 Zn 0.17200(5) 0.10698(6) -0.02705(5) 0.0297(2) Uani 1 1 d .
Zn2 Zn 0.12522(5) -0.13538(5) 0.13216(5) 0.0295(2) Uani 1 1 d .
Zn3 Zn 0.30616(5) 0.08923(6) 0.19161(5) 0.0307(2) Uani 1 1 d .
Zn4 Zn 0.35808(5) -0.11810(6) 0.00512(5) 0.0321(2) Uani 1 1 d .
P1 P 0.24073(9) -0.01454(11) 0.07547(9) 0.0212(4) Uani 1 1 d .
O1 O 0.0899(3) -0.0673(3) 0.0781(3) 0.0283(13) Uani 1 1 d .
O2 O 0.2719(3) -0.0607(3) 0.1205(3) 0.0280(12) Uani 1 1 d .
O3 O 0.2487(3) 0.0227(3) 0.2234(3) 0.0278(12) Uani 1 1 d .
O4 O 0.2662(3) 0.1422(3) 0.1315(3) 0.0268(12) Uani 1 1 d .
O5 O 0.1624(3) 0.2302(4) 0.1338(4) 0.0396(16) Uani 1 1 d .
O6 O 0.0784(3) 0.0177(3) 0.1679(3) 0.0282(13) Uani 1 1 d .
O7 O 0.3212(3) -0.0523(3) -0.0498(3) 0.0296(13) Uani 1 1 d .
O8 O 0.3380(3) -0.0675(3) 0.2280(3) 0.0308(13) Uani 1 1 d .
O9 O 0.2901(3) -0.1692(3) 0.0368(3) 0.0288(13) Uani 1 1 d .
O10 O 0.2121(3) -0.0536(3) 0.0245(2) 0.0212(11) Uani 1 1 d .
O11 O 0.2888(4) -0.2693(4) 0.1276(4) 0.0424(17) Uani 1 1 d .
O12 O 0.1118(3) 0.0407(3) 0.0019(3) 0.0297(13) Uani 1 1 d .
O13 O 0.3679(3) 0.0315(3) 0.1545(3) 0.0284(12) Uani 1 1 d .
O14 O 0.1461(3) -0.0455(4) -0.0824(3) 0.0364(15) Uani 1 1 d .
O15 O 0.1034(3) 0.1212(3) 0.0914(3) 0.0305(13) Uani 1 1 d .
O16 O 0.2324(3) 0.0467(3) -0.0644(3) 0.0323(14) Uani 1 1 d .
O17 O 0.1626(3) -0.0770(3) 0.1928(3) 0.0288(13) Uani 1 1 d .
O18 O 0.1938(3) -0.1764(3) 0.0920(3) 0.0274(12) Uani 1 1 d .
O19 O 0.2901(3) 0.0319(3) 0.0493(3) 0.0257(12) Uani 1 1 d .
O20 O 0.3110(3) 0.1350(4) -0.0245(3) 0.0352(15) Uani 1 1 d .
O21 O 0.2096(3) 0.1505(3) 0.0406(3) 0.0315(14) Uani 1 1 d .
O22 O 0.2529(3) -0.1631(4) 0.1957(3) 0.0326(14) Uani 1 1 d .
O23 O 0.3585(3) -0.1569(3) 0.1341(3) 0.0340(14) Uani 1 1 d .
O24 O 0.1907(3) 0.0256(3) 0.1066(3) 0.0269(12) Uani 1 1 d .
O25 O 0.3739(3) 0.1275(3) 0.0784(3) 0.0319(13) Uani 1 1 d .
O26 O 0.1269(3) -0.1482(4) -0.0042(3) 0.0352(14) Uani 1 1 d .
O27 O 0.1415(3) 0.1625(4) -0.0895(3) 0.0374(16) Uani 1 1 d .
O28 O 0.2359(3) -0.1411(4) -0.0637(3) 0.0365(16) Uani 1 1 d .
O29 O 0.2023(4) -0.2589(4) -0.0118(4) 0.0471(19) Uani 1 1 d .
O30 O 0.0613(3) -0.1855(4) 0.1720(3) 0.0383(16) Uani 1 1 d .
O31 O 0.3951(3) -0.0610(4) 0.0651(4) 0.0382(16) Uani 1 1 d .
O32 O 0.4576(4) -0.0750(5) 0.1757(4) 0.048(2) Uani 1 1 d .
O33 O 0.3100(4) 0.2408(4) 0.0511(4) 0.0469(19) Uani 1 1 d .
O34 O 0.1307(4) 0.0175(4) 0.2806(3) 0.0436(17) Uani 1 1 d .
O35 O 0.4234(3) -0.1606(4) -0.0358(4) 0.0451(19) Uani 1 1 d .
O36 O 0.0280(4) -0.0636(4) -0.0336(5) 0.051(2) Uani 1 1 d .
O37 O 0.0001(3) 0.0390(4) 0.0701(4) 0.048(2) Uani 1 1 d .
O38 O 0.3413(4) 0.1393(4) 0.2541(4) 0.0457(19) Uani 1 1 d .
O39 O 0.4024(3) 0.0395(3) -0.0114(3) 0.0317(14) Uani 1 1 d .
O40 O 0.1664(3) 0.1114(3) 0.1948(3) 0.0294(13) Uani 1 1 d .
O41 O 0.2518(5) -0.0492(5) -0.1557(4) 0.052(2) Uani 1 1 d .
O42 O 0.3487(4) 0.0606(4) -0.1229(4) 0.0469(19) Uani 1 1 d .
O43 O 0.2337(4) -0.0913(5) 0.2987(3) 0.047(2) Uani 1 1 d .
O44 O 0.4616(4) -0.0595(4) -0.0577(4) 0.051(2) Uani 1 1 d .
O45 O 0.4790(3) 0.0484(4) 0.0877(4) 0.047(2) Uani 1 1 d .
O46 O 0.1135(5) 0.0686(5) -0.1343(5) 0.058(2) Uani 1 1 d .
O47 O 0.3822(4) 0.0465(5) 0.2855(4) 0.049(2) Uani 1 1 d .
O48 O 0.0248(4) -0.0869(4) 0.1976(4) 0.053(2) Uani 1 1 d .
C1 C 0.5143(4) -0.1530(5) -0.0924(5) 0.038(2) Uani 1 1 d .
C2 C 0.5291(5) -0.2170(6) -0.0836(5) 0.0444(19) Uani 1 1 d .
H2 H 0.5074 -0.2420 -0.0566 0.053 Uiso 1 1 calc R
C3 C 0.5777(5) -0.2459(6) -0.1156(6) 0.047(3) Uani 1 1 d .
H3 H 0.5886 -0.2895 -0.1090 0.057 Uiso 1 1 calc R
C4 C 0.3919(5) 0.2097(6) 0.3440(6) 0.044(3) Uani 1 1 d .
H4 H 0.3601 0.2288 0.3231 0.052 Uiso 1 1 calc R
C5 C 0.4070(5) 0.1463(6) 0.3336(4) 0.036(2) Uani 1 1 d .
C6 C 0.4542(5) 0.1165(7) 0.3660(6) 0.046(3) Uani 1 1 d .
H6 H 0.4643 0.0726 0.3596 0.055 Uiso 1 1 calc R
C7 C 0.3751(5) 0.1065(6) 0.2872(5) 0.040(2) Uani 1 1 d .
C8 C 0.4621(5) -0.1220(6) -0.0598(5) 0.0444(19) Uani 1 1 d .
C9 C 0.0945(4) 0.1694(5) -0.1835(4) 0.0316(18) Uani 1 1 d .
C10 C 0.1160(5) 0.2321(6) -0.1940(6) 0.048(3) Uani 1 1 d .
H10 H 0.1464 0.2493 -0.1701 0.058 Uiso 1 1 calc R
C11 C -0.0932(6) -0.2705(6) 0.2599(6) 0.047(3) Uani 1 1 d .
H11 H -0.1090 -0.3123 0.2529 0.056 Uiso 1 1 calc R
C12 C -0.0467(6) -0.2454(5) 0.2249(4) 0.040(2) Uani 1 1 d .
H12 H -0.0313 -0.2704 0.1943 0.048 Uiso 1 1 calc R
C13 C -0.0227(5) -0.1809(5) 0.2362(5) 0.037(2) Uani 1 1 d .
C14 C 0.0498(5) 0.1430(5) -0.2186(4) 0.035(2) Uani 1 1 d .
H14 H 0.0371 0.0998 -0.2126 0.043 Uiso 1 1 calc R
C15 C 0.1196(4) 0.1299(4) -0.1324(4) 0.0304(18) Uani 1 1 d .
C16 C 0.0250(5) -0.1465(6) 0.1991(4) 0.038(2) Uani 1 1 d .
N1 N 0.1586(5) 0.1833(6) 0.3744(5) 0.056(3) Uani 1 1 d D
C1A C 0.1953(7) 0.1173(7) 0.3675(7) 0.074(5) Uani 1 1 d D
H1A1 H 0.1696 0.0812 0.3804 0.089 Uiso 1 1 calc R
H1A2 H 0.2038 0.1105 0.3264 0.089 Uiso 1 1 calc R
C2A C 0.2553(7) 0.1140(10) 0.4008(9) 0.083(6) Uani 1 1 d D
H2A1 H 0.2492 0.1300 0.4403 0.100 Uiso 1 1 calc R
H2A2 H 0.2852 0.1420 0.3819 0.100 Uiso 1 1 calc R
C3A C 0.2796(13) 0.0415(12) 0.4028(8) 0.113(9) Uani 1 1 d D
H3A1 H 0.2464 0.0118 0.4125 0.136 Uiso 1 1 calc R
H3A2 H 0.2953 0.0292 0.3647 0.136 Uiso 1 1 calc R
C4A C 0.331(2) 0.035(3) 0.449(2) 0.23(2) Uiso 1 1 d D
H4A1 H 0.3632 0.0662 0.4409 0.348 Uiso 1 1 calc R
H4A2 H 0.3478 -0.0087 0.4485 0.348 Uiso 1 1 calc R
H4A3 H 0.3150 0.0439 0.4875 0.348 Uiso 1 1 calc R
C1B C 0.1404(8) 0.1958(10) 0.4385(8) 0.082(6) Uani 1 1 d .
H1B1 H 0.1084 0.2288 0.4391 0.098 Uiso 1 1 calc R
H1B2 H 0.1754 0.2142 0.4587 0.098 Uiso 1 1 calc R
C2B C 0.1167(9) 0.1317(14) 0.4752(8) 0.112(7) Uani 1 1 d D
H2B1 H 0.0803 0.1121 0.4584 0.134 Uiso 1 1 calc R
H2B2 H 0.1482 0.0986 0.4800 0.134 Uiso 1 1 calc R
C3B C 0.1031(10) 0.1698(12) 0.5327(7) 0.112(7) Uani 1 1 d D
H3B1 H 0.1402 0.1876 0.5498 0.134 Uiso 1 1 calc R
H3B2 H 0.0742 0.2053 0.5263 0.134 Uiso 1 1 calc R
C4B C 0.0768(11) 0.1175(12) 0.5693(11) 0.106(5) Uiso 1 1 d D
H4B1 H 0.0536 0.0878 0.5453 0.159 Uiso 1 1 calc R
H4B2 H 0.0505 0.1367 0.5982 0.159 Uiso 1 1 calc R
H4B3 H 0.1091 0.0937 0.5883 0.159 Uiso 1 1 calc R
C1C C 0.2006(7) 0.2387(7) 0.3583(8) 0.064(4) Uani 1 1 d .
H1C1 H 0.2357 0.2376 0.3840 0.077 Uiso 1 1 calc R
H1C2 H 0.1795 0.2801 0.3649 0.077 Uiso 1 1 calc R
C2C C 0.2231(7) 0.2369(9) 0.2945(7) 0.067(5) Uani 1 1 d .
H2C1 H 0.1885 0.2329 0.2683 0.081 Uiso 1 1 calc R
H2C2 H 0.2494 0.1990 0.2887 0.081 Uiso 1 1 calc R
C3C C 0.2599(11) 0.3030(13) 0.2804(14) 0.111(6) Uani 1 1 d .
H3C1 H 0.2325 0.3402 0.2845 0.133 Uiso 1 1 calc R
H3C2 H 0.2924 0.3081 0.3089 0.133 Uiso 1 1 calc R
C4C C 0.2878(11) 0.3039(12) 0.2188(15) 0.111(6) Uani 1 1 d .
C1D C 0.1007(6) 0.1793(8) 0.3349(8) 0.067(3) Uani 1 1 d D
H1D1 H 0.0826 0.2229 0.3351 0.081 Uiso 1 1 calc R
H1D2 H 0.1152 0.1717 0.2955 0.081 Uiso 1 1 calc R
C2D C 0.0494(7) 0.1318(9) 0.3445(8) 0.067(3) Uani 1 1 d .
H2D1 H 0.0259 0.1451 0.3784 0.081 Uiso 1 1 calc R
H2D2 H 0.0657 0.0882 0.3518 0.081 Uiso 1 1 calc R
C3D C 0.0089(11) 0.1307(13) 0.2912(12) 0.106(5) Uiso 1 1 d D
H3D1 H 0.0339 0.1210 0.2573 0.127 Uiso 1 1 calc R
H3D2 H -0.0084 0.1742 0.2857 0.127 Uiso 1 1 calc R
C4D C -0.0441(12) 0.0797(14) 0.2940(14) 0.124(9) Uiso 1 1 d D
N2 N 0.0073(5) 0.2638(6) -0.0044(6) 0.060(3) Uani 1 1 d D
C1E C 0.0767(5) 0.2701(8) 0.0034(8) 0.071(4) Uani 1 1 d D
H1E1 H 0.0953 0.2646 -0.0348 0.085 Uiso 1 1 calc R
H1E2 H 0.0901 0.2333 0.0272 0.085 Uiso 1 1 calc R
C2E C 0.1038(11) 0.3337(9) 0.0307(10) 0.107(9) Uani 1 1 d D
H2E1 H 0.0964 0.3339 0.0725 0.128 Uiso 1 1 calc R
H2E2 H 0.0839 0.3720 0.0140 0.128 Uiso 1 1 calc R
C3E C 0.1741(11) 0.3372(14) 0.0188(13) 0.1058(12) Uiso 1 1 d D
C4E1 C 0.227(3) 0.387(3) 0.031(4) 0.16(3) Uiso 0.50 1 d PD
C4E2 C 0.206(4) 0.341(4) -0.041(2) 0.17(3) Uiso 0.50 1 d PD
C1F C -0.0241(8) 0.2709(11) 0.0548(8) 0.080(5) Uani 1 1 d .
H1F1 H -0.0678 0.2729 0.0480 0.096 Uiso 1 1 calc R
H1F2 H -0.0121 0.3130 0.0713 0.096 Uiso 1 1 calc R
C2F C -0.0124(10) 0.2176(10) 0.1013(8) 0.093(7) Uani 1 1 d D
H2F1 H 0.0295 0.2204 0.1148 0.111 Uiso 1 1 calc R
H2F2 H -0.0186 0.1743 0.0844 0.111 Uiso 1 1 calc R
C3F C -0.0566(13) 0.2273(14) 0.1534(12) 0.140(8) Uiso 1 1 d D
H3F1 H -0.0975 0.2339 0.1384 0.168 Uiso 1 1 calc R
H3F2 H -0.0569 0.1875 0.1767 0.168 Uiso 1 1 calc R
C4F C -0.0401(14) 0.2852(14) 0.1926(15) 0.140(8) Uiso 1 1 d D
C1G C -0.0167(7) 0.3165(9) -0.0425(7) 0.069(4) Uani 1 1 d .
H1G1 H -0.0046 0.3586 -0.0262 0.082 Uiso 1 1 calc R
H1G2 H -0.0609 0.3146 -0.0416 0.082 Uiso 1 1 calc R
C2G C 0.0040(14) 0.3144(15) -0.1068(13) 0.148(13) Uani 1 1 d D
H2G1 H -0.0144 0.2764 -0.1254 0.178 Uiso 1 1 calc R
H2G2 H 0.0479 0.3084 -0.1079 0.178 Uiso 1 1 calc R
C3G C -0.0124(14) 0.3768(17) -0.1428(14) 0.172(18) Uani 1 1 d D
H3G1 H -0.0391 0.3617 -0.1739 0.207 Uiso 1 1 calc R
H3G2 H -0.0374 0.4037 -0.1173 0.207 Uiso 1 1 calc R
C4G C 0.033(2) 0.424(3) -0.171(3) 0.24(2) Uiso 1 1 d D
C1H C -0.0016(9) 0.1952(9) -0.0314(10) 0.098(7) Uani 1 1 d D
H1H1 H 0.0199 0.1636 -0.0072 0.118 Uiso 1 1 calc R
H1H2 H 0.0179 0.1950 -0.0695 0.118 Uiso 1 1 calc R
C2H C -0.0693(11) 0.1701(14) -0.0393(14) 0.127(12) Uani 1 1 d D
H2H1 H -0.0884 0.1626 -0.0017 0.152 Uiso 1 1 calc R
H2H2 H -0.0934 0.2020 -0.0608 0.152 Uiso 1 1 calc R
C3H C -0.0640(18) 0.1057(15) -0.0734(19) 0.172(15) Uiso 1 1 d D
H3H1 H -0.0421 0.0722 -0.0517 0.207 Uiso 1 1 calc R
H3H2 H -0.0449 0.1120 -0.1112 0.207 Uiso 1 1 calc R
C4H C -0.132(2) 0.090(4) -0.079(4) 0.34(4) Uiso 1 1 d D
O1W O 0.1757(9) -0.3998(11) 0.2000(10) 0.064(5) Uiso 0.50 1 d P

loop_
_atom_site_aniso_label
_atom_site_aniso_U_11
_atom_site_aniso_U_22
_atom_site_aniso_U_33
_atom_site_aniso_U_23
_atom_site_aniso_U_13
_atom_site_aniso_U_12
Mo1 0.0268(3) 0.0251(4) 0.0306(4) 0.0019(3) -0.0034(3) -0.0037(3)
Mo2 0.0246(3) 0.0311(4) 0.0351(4) 0.0026(3) 0.0001(3) -0.0025(3)
Mo3 0.0276(3) 0.0252(3) 0.0288(3) -0.0036(3) -0.0032(3) 0.0012(2)
Mo4 0.0229(3) 0.0303(4) 0.0325(4) -0.0039(3) -0.0009(3) 0.0008(3)
Mo5 0.0285(3) 0.0256(4) 0.0312(4) 0.0024(3) 0.0068(3) 0.0024(3)
Mo6 0.0308(4) 0.0290(4) 0.0246(3) -0.0050(3) 0.0024(3) 0.0008(3)
Mo7 0.0266(3) 0.0332(4) 0.0289(4) -0.0051(3) -0.0026(3) -0.0032(3)
Mo8 0.0339(4) 0.0308(4) 0.0240(3) 0.0005(3) 0.0011(3) 0.0013(3)
Mo9 0.0320(4) 0.0302(4) 0.0286(4) 0.0028(3) 0.0056(3) -0.0014(3)
Mo10 0.0364(4) 0.0305(4) 0.0229(3) -0.0015(3) 0.0030(3) -0.0015(3)
Mo11 0.0273(3) 0.0304(4) 0.0348(4) 0.0044(3) -0.0024(3) 0.0027(3)
Mo12 0.0312(4) 0.0273(4) 0.0283(4) -0.0043(3) 0.0070(3) -0.0032(3)
Zn1 0.0297(5) 0.0325(5) 0.0268(5) -0.0002(4) -0.0070(4) 0.0025(4)
Zn2 0.0267(5) 0.0301(5) 0.0318(5) -0.0029(4) 0.0078(4) -0.0021(4)
Zn3 0.0317(5) 0.0315(5) 0.0290(5) -0.0025(4) -0.0077(4) -0.0015(4)
Zn4 0.0288(5) 0.0319(5) 0.0357(5) 0.0004(4) 0.0115(4) 0.0002(4)
P1 0.0196(8) 0.0230(10) 0.0210(9) -0.0019(8) -0.0005(7) 0.0004(7)
O1 0.030(3) 0.022(3) 0.033(3) -0.005(3) 0.011(2) -0.005(2)
O2 0.030(3) 0.021(3) 0.033(3) 0.000(3) -0.001(2) -0.001(2)
O3 0.030(3) 0.027(3) 0.027(3) 0.002(3) -0.003(2) -0.004(2)
O4 0.022(3) 0.027(3) 0.032(3) -0.006(2) -0.005(2) -0.006(2)
O5 0.043(4) 0.024(3) 0.051(5) -0.001(3) -0.006(3) 0.004(3)
O6 0.025(3) 0.035(3) 0.024(3) -0.006(3) 0.009(2) 0.000(2)
O7 0.030(3) 0.029(3) 0.030(3) 0.003(3) 0.005(2) 0.008(2)
O8 0.044(4) 0.026(3) 0.022(3) 0.009(2) -0.003(3) 0.000(3)
O9 0.031(3) 0.024(3) 0.031(3) 0.001(2) 0.013(2) 0.000(2)
O10 0.024(3) 0.024(3) 0.016(2) -0.006(2) -0.0008(19) 0.004(2)
O11 0.041(4) 0.043(4) 0.043(4) -0.002(3) 0.012(3) 0.007(3)
O12 0.023(3) 0.033(3) 0.033(3) 0.005(3) -0.013(2) 0.000(2)
O13 0.036(3) 0.024(3) 0.026(3) 0.000(2) -0.006(2) -0.005(2)
O14 0.040(4) 0.034(4) 0.035(4) -0.006(3) -0.005(3) -0.011(3)
O15 0.037(3) 0.024(3) 0.031(3) -0.005(3) -0.010(2) 0.006(2)
O16 0.039(4) 0.034(4) 0.025(3) -0.007(3) -0.003(3) -0.004(3)
O17 0.026(3) 0.029(3) 0.032(3) -0.005(3) 0.011(2) -0.002(2)
O18 0.028(3) 0.034(3) 0.020(3) -0.005(2) 0.002(2) 0.001(2)
O19 0.028(3) 0.023(3) 0.026(3) 0.003(2) 0.000(2) -0.002(2)
O20 0.037(3) 0.048(4) 0.020(3) 0.008(3) 0.005(2) -0.009(3)
O21 0.030(3) 0.028(3) 0.036(4) 0.001(3) -0.016(3) 0.007(2)
O22 0.035(3) 0.037(4) 0.026(3) 0.004(3) 0.002(3) 0.003(3)
O23 0.040(4) 0.027(3) 0.035(3) 0.002(3) 0.010(3) 0.003(3)
O24 0.030(3) 0.026(3) 0.025(3) -0.005(2) -0.001(2) -0.006(2)
O25 0.030(3) 0.029(3) 0.037(3) 0.004(3) -0.003(3) 0.002(2)
O26 0.043(4) 0.033(3) 0.030(3) -0.007(3) 0.003(3) -0.009(3)
O27 0.035(4) 0.048(4) 0.029(3) 0.000(3) -0.013(3) 0.013(3)
O28 0.041(4) 0.035(4) 0.033(3) -0.013(3) 0.009(3) -0.009(3)
O29 0.044(4) 0.042(4) 0.055(5) -0.014(4) 0.018(4) 0.002(3)
O30 0.035(3) 0.049(4) 0.031(3) 0.002(3) 0.017(3) -0.006(3)
O31 0.037(4) 0.035(4) 0.043(4) 0.004(3) 0.008(3) 0.000(3)
O32 0.032(4) 0.058(5) 0.054(5) 0.012(4) -0.013(3) 0.015(3)
O33 0.049(4) 0.029(4) 0.063(5) 0.008(4) 0.005(4) -0.008(3)
O34 0.057(5) 0.043(4) 0.031(3) -0.006(3) 0.007(3) 0.002(3)
O35 0.027(3) 0.043(4) 0.065(5) 0.009(4) 0.027(3) 0.002(3)
O36 0.037(4) 0.047(5) 0.069(6) -0.002(4) -0.014(4) -0.004(3)
O37 0.023(3) 0.058(5) 0.062(5) -0.010(4) -0.002(3) 0.009(3)
O38 0.041(4) 0.047(5) 0.049(4) -0.011(4) -0.024(3) 0.016(3)
O39 0.022(3) 0.029(3) 0.045(4) -0.001(3) 0.005(3) 0.000(2)
O40 0.035(3) 0.028(3) 0.025(3) -0.003(2) -0.003(2) 0.006(2)
O41 0.065(5) 0.063(6) 0.029(4) -0.001(4) 0.007(4) 0.006(4)
O42 0.047(5) 0.053(5) 0.040(4) 0.009(4) 0.005(3) -0.003(4)
O43 0.058(5) 0.059(6) 0.025(3) 0.007(3) 0.010(3) 0.006(4)
O44 0.056(5) 0.034(4) 0.063(5) 0.000(4) 0.028(4) 0.006(3)
O45 0.022(3) 0.052(5) 0.067(6) -0.008(4) -0.002(3) -0.008(3)
O46 0.059(5) 0.049(5) 0.065(6) 0.002(4) -0.035(5) 0.011(4)
O47 0.044(4) 0.055(5) 0.047(5) 0.003(4) -0.025(4) -0.005(3)
O48 0.056(5) 0.043(5) 0.061(5) -0.007(4) 0.024(4) -0.018(4)
C1 0.023(4) 0.044(6) 0.046(6) 0.000(4) 0.013(4) -0.004(3)
C2 0.043(4) 0.051(5) 0.039(4) 0.018(3) 0.027(3) 0.006(3)
C3 0.028(5) 0.053(7) 0.060(7) -0.006(6) 0.011(4) 0.011(4)
C4 0.032(5) 0.046(6) 0.054(6) -0.010(5) -0.021(4) 0.000(4)
C5 0.033(5) 0.046(6) 0.028(4) 0.007(4) -0.003(3) 0.007(4)
C6 0.029(5) 0.058(7) 0.051(6) -0.011(5) -0.019(4) 0.000(4)
C7 0.032(5) 0.057(7) 0.032(5) -0.004(5) -0.010(4) -0.005(4)
C8 0.043(4) 0.051(5) 0.039(4) 0.018(3) 0.027(3) 0.006(3)
C9 0.034(5) 0.033(5) 0.028(4) 0.000(4) -0.006(3) 0.001(3)
C10 0.040(5) 0.053(7) 0.053(7) 0.007(5) -0.019(5) -0.018(5)
C11 0.054(6) 0.034(5) 0.052(7) -0.012(5) 0.029(5) -0.012(5)
C12 0.060(6) 0.033(5) 0.026(4) -0.003(4) 0.005(4) -0.010(4)
C13 0.042(5) 0.022(4) 0.048(6) 0.002(4) 0.002(4) -0.011(3)
C14 0.038(5) 0.036(5) 0.032(4) 0.009(4) -0.009(4) -0.017(4)
C15 0.043(5) 0.014(4) 0.035(4) 0.006(3) 0.000(4) 0.004(3)
C16 0.032(5) 0.055(6) 0.026(4) 0.012(4) 0.010(3) -0.013(4)
N1 0.052(6) 0.052(6) 0.065(7) -0.022(5) 0.013(5) 0.002(5)
C1A 0.094(12) 0.075(11) 0.053(8) 0.004(8) 0.010(8) -0.026(9)
C2A 0.062(10) 0.102(15) 0.086(13) -0.033(12) 0.002(9) -0.006(9)
C3A 0.15(2) 0.15(2) 0.045(10) -0.030(12) 0.023(12) 0.008(18)
C1B 0.070(10) 0.094(12) 0.082(11) -0.057(10) 0.028(9) -0.027(9)
C2B 0.067(8) 0.22(2) 0.052(7) -0.034(9) 0.021(6) -0.044(10)
C3B 0.067(8) 0.22(2) 0.052(7) -0.034(9) 0.021(6) -0.044(10)
C1C 0.059(8) 0.046(7) 0.087(10) -0.032(7) 0.025(7) -0.028(6)
C2C 0.053(7) 0.084(11) 0.065(9) -0.037(8) 0.010(6) -0.037(7)
C3C 0.101(12) 0.087(10) 0.147(18) 0.036(12) -0.025(11) -0.023(9)
C4C 0.101(12) 0.087(10) 0.147(18) 0.036(12) -0.025(11) -0.023(9)
C1D 0.061(6) 0.068(7) 0.072(7) -0.005(6) 0.001(5) -0.012(5)
C2D 0.061(6) 0.068(7) 0.072(7) -0.005(6) 0.001(5) -0.012(5)
N2 0.059(6) 0.048(6) 0.074(8) -0.005(6) 0.020(6) 0.023(5)
C1E 0.044(7) 0.088(11) 0.081(11) -0.010(9) 0.007(7) 0.023(7)
C2E 0.19(3) 0.055(10) 0.078(13) 0.016(10) -0.009(15) -0.007(13)
C1F 0.062(8) 0.109(14) 0.069(10) 0.020(10) 0.007(8) 0.041(9)
C2F 0.098(13) 0.092(13) 0.088(12) 0.002(11) 0.012(11) 0.068(12)
C1G 0.056(8) 0.093(12) 0.057(8) 0.005(8) 0.006(6) 0.038(8)
C2G 0.098(19) 0.22(4) 0.12(2) -0.03(2) 0.016(17) 0.06(2)
C3G 0.14(2) 0.24(4) 0.13(2) 0.13(3) 0.072(19) 0.11(3)
C1H 0.107(16) 0.084(12) 0.104(16) -0.004(12) 0.037(13) 0.046(12)
C2H 0.088(15) 0.15(2) 0.14(2) -0.09(2) 0.026(15) -0.052(15)

loop_
_atom_type_symbol
_atom_type_description
_atom_type_scat_dispersion_real
_atom_type_scat_dispersion_imag
_atom_type_scat_source
O O 0.0106 0.0060 'International Tables Vol C Tables 4.2.6.8 and 6.1.1.4'
Zn Zn 0.2839 1.4301 'International Tables Vol C Tables 4.2.6.8 and 6.1.1.4'
Mo Mo -1.6832 0.6857 'International Tables Vol C Tables 4.2.6.8 and 6.1.1.4'
P P 0.1023 0.0942 'International Tables Vol C Tables 4.2.6.8 and 6.1.1.4'
C C 0.0033 0.0016 'International Tables Vol C Tables 4.2.6.8 and 6.1.1.4'
N N 0.0061 0.0033 'International Tables Vol C Tables 4.2.6.8 and 6.1.1.4'
H H 0.0000 0.0000 'International Tables Vol C Tables 4.2.6.8 and 6.1.1.4'

loop_
_geom_angle_atom_site_label_1
_geom_angle_atom_site_label_2
_geom_angle_atom_site_label_3
_geom_angle
_geom_angle_site_symmetry_1
_geom_angle_site_symmetry_3
O33 Mo1 O20 104.0(4) . .
O33 Mo1 O25 103.3(4) . .
O20 Mo1 O25 96.5(3) . .
O33 Mo1 O4 102.6(4) . .
O20 Mo1 O4 151.3(3) . .
O25 Mo1 O4 87.8(3) . .
O33 Mo1 O21 102.1(3) . .
O20 Mo1 O21 89.4(3) . .
O25 Mo1 O21 151.7(3) . .
O4 Mo1 O21 74.6(3) . .
O33 Mo1 Mo3 99.9(3) . .
O20 Mo1 Mo3 125.9(2) . .
O25 Mo1 Mo3 124.0(2) . .
O4 Mo1 Mo3 37.32(17) . .
O21 Mo1 Mo3 38.0(2) . .
O45 Mo2 O13 107.4(4) . .
O45 Mo2 O31 107.0(4) . .
O13 Mo2 O31 93.0(3) . .
O45 Mo2 O25 100.4(4) . .
O13 Mo2 O25 83.4(3) . .
O31 Mo2 O25 152.1(3) . .
O45 Mo2 O39 99.0(4) . .
O13 Mo2 O39 153.2(3) . .
O31 Mo2 O39 83.8(3) . .
O25 Mo2 O39 87.2(3) . .
O45 Mo2 Mo11 101.5(3) . .
O13 Mo2 Mo11 48.54(19) . .
O31 Mo2 Mo11 47.6(2) . .
O25 Mo2 Mo11 131.2(2) . .
O39 Mo2 Mo11 130.89(19) . .
O5 Mo3 O15 102.9(3) . .
O5 Mo3 O40 105.3(4) . .
O15 Mo3 O40 97.9(3) . .
O5 Mo3 O4 102.6(3) . .
O15 Mo3 O4 150.6(3) . .
O40 Mo3 O4 89.2(3) . .
O5 Mo3 O21 100.7(3) . .
O15 Mo3 O21 87.5(3) . .
O40 Mo3 O21 151.5(3) . .
O4 Mo3 O21 73.7(3) . .
O5 Mo3 Mo1 99.1(3) . .
O15 Mo3 Mo1 123.6(2) . .
O40 Mo3 Mo1 125.1(2) . .
O4 Mo3 Mo1 37.1(2) . .
O21 Mo3 Mo1 37.31(18) . .
O37 Mo4 O12 105.9(4) . .
O37 Mo4 O1 106.9(4) . .
O12 Mo4 O1 93.4(3) . .
O37 Mo4 O15 100.7(4) . .
O12 Mo4 O15 83.1(3) . .
O1 Mo4 O15 152.1(3) . .
O37 Mo4 O6 99.3(4) . .
O12 Mo4 O6 154.2(2) . .
O1 Mo4 O6 84.6(3) . .
O15 Mo4 O6 86.7(3) . .
O37 Mo4 Mo7 100.8(3) . .
O12 Mo4 Mo7 48.9(2) . .
O1 Mo4 Mo7 47.5(2) . .
O15 Mo4 Mo7 131.1(2) . .
O6 Mo4 Mo7 131.68(19) . .
O11 Mo5 O23 103.3(4) . .
O11 Mo5 O22 104.4(4) . .
O23 Mo5 O22 96.4(3) . .
O11 Mo5 O9 102.3(3) . .
O23 Mo5 O9 88.7(3) . .
O22 Mo5 O9 150.8(3) . .
O11 Mo5 O18 102.3(3) . .
O23 Mo5 O18 151.7(3) . .
O22 Mo5 O18 88.9(3) . .
O9 Mo5 O18 74.1(3) . .
O11 Mo5 Mo12 98.9(3) . .
O23 Mo5 Mo12 124.8(2) . .
O22 Mo5 Mo12 125.8(2) . .
O9 Mo5 Mo12 37.01(19) . .
O18 Mo5 Mo12 38.05(17) . .
O34 Mo6 O17 104.7(4) . .
O34 Mo6 O3 105.8(4) . .
O17 Mo6 O3 93.5(3) . .
O34 Mo6 O40 102.3(3) . .
O17 Mo6 O40 152.6(3) . .
O3 Mo6 O40 83.4(3) . .
O34 Mo6 O6 97.9(4) . .
O17 Mo6 O6 85.4(3) . .
O3 Mo6 O6 155.6(3) . .
O40 Mo6 O6 86.5(3) . .
O34 Mo6 Mo8 99.0(3) . .
O17 Mo6 Mo8 48.1(2) . .
O3 Mo6 Mo8 48.4(2) . .
O40 Mo6 Mo8 131.08(19) . .
O6 Mo6 Mo8 133.19(18) . .
O36 Mo7 O1 106.3(4) . .
O36 Mo7 O12 105.5(3) . .
O1 Mo7 O12 93.2(3) . .
O36 Mo7 O26 101.4(4) . .
O1 Mo7 O26 84.2(3) . .
O12 Mo7 O26 152.5(3) . .
O36 Mo7 O14 98.3(4) . .
O1 Mo7 O14 155.0(3) . .
O12 Mo7 O14 84.3(3) . .
O26 Mo7 O14 86.7(3) . .
O36 Mo7 Mo4 100.1(3) . .
O1 Mo7 Mo4 48.23(18) . .
O12 Mo7 Mo4 47.9(2) . .
O26 Mo7 Mo4 131.6(2) . .
O14 Mo7 Mo4 131.8(2) . .
O43 Mo8 O17 106.7(4) . .
O43 Mo8 O3 106.7(4) . .
O17 Mo8 O3 93.7(3) . .
O43 Mo8 O22 100.5(4) . .
O17 Mo8 O22 84.3(3) . .
O3 Mo8 O22 152.0(3) . .
O43 Mo8 O8 98.6(4) . .
O17 Mo8 O8 154.3(3) . .
O3 Mo8 O8 83.2(3) . .
O22 Mo8 O8 86.8(3) . .
O43 Mo8 Mo6 101.2(3) . .
O17 Mo8 Mo6 48.17(19) . .
O3 Mo8 Mo6 48.52(19) . .
O22 Mo8 Mo6 131.7(2) . .
O8 Mo8 Mo6 131.23(18) . .
O42 Mo9 O16 105.9(4) . .
O42 Mo9 O7 105.7(4) . .
O16 Mo9 O7 92.2(3) . .
O42 Mo9 O20 100.7(4) . .
O16 Mo9 O20 84.4(3) . .
O7 Mo9 O20 153.2(3) . .
O42 Mo9 O39 98.5(4) . .
O16 Mo9 O39 155.3(3) . .
O7 Mo9 O39 85.0(3) . .
O20 Mo9 O39 87.1(3) . .
O42 Mo9 Mo10 99.5(3) . .
O16 Mo9 Mo10 47.9(2) . .
O7 Mo9 Mo10 47.4(2) . .
O20 Mo9 Mo10 131.7(2) . .
O39 Mo9 Mo10 132.14(19) . .
O41 Mo10 O7 105.7(4) . .
O41 Mo10 O16 106.4(4) . .
O7 Mo10 O16 93.1(3) . .
O41 Mo10 O28 101.9(4) . .
O7 Mo10 O28 83.6(3) . .
O16 Mo10 O28 151.3(3) . .
O41 Mo10 O14 99.6(4) . .
O7 Mo10 O14 154.3(3) . .
O16 Mo10 O14 83.8(3) . .
O28 Mo10 O14 86.9(3) . .
O41 Mo10 Mo9 99.8(4) . .
O7 Mo10 Mo9 48.4(2) . .
O16 Mo10 Mo9 47.8(2) . .
O28 Mo10 Mo9 131.2(2) . .
O14 Mo10 Mo9 131.3(2) . .
O32 Mo11 O31 105.1(4) . .
O32 Mo11 O13 107.5(4) . .
O31 Mo11 O13 92.9(3) . .
O32 Mo11 O23 102.1(4) . .
O31 Mo11 O23 83.1(3) . .
O13 Mo11 O23 150.1(3) . .
O32 Mo11 O8 99.2(4) . .
O31 Mo11 O8 155.4(3) . .
O13 Mo11 O8 83.5(3) . .
O23 Mo11 O8 88.0(3) . .
O32 Mo11 Mo2 100.2(3) . .
O31 Mo11 Mo2 48.8(2) . .
O13 Mo11 Mo2 47.3(2) . .
O23 Mo11 Mo2 130.8(2) . .
O8 Mo11 Mo2 130.54(18) . .
O29 Mo12 O26 104.1(4) . .
O29 Mo12 O28 102.8(4) . .
O26 Mo12 O28 96.5(3) . .
O29 Mo12 O9 102.0(4) . .
O26 Mo12 O9 152.0(3) . .
O28 Mo12 O9 87.4(3) . .
O29 Mo12 O18 102.7(4) . .
O26 Mo12 O18 88.8(3) . .
O28 Mo12 O18 151.8(3) . .
O9 Mo12 O18 75.7(3) . .
O29 Mo12 Mo5 98.9(3) . .
O26 Mo12 Mo5 126.5(2) . .
O28 Mo12 Mo5 124.5(2) . .
O9 Mo12 Mo5 37.97(18) . .
O18 Mo12 Mo5 38.77(19) . .
O27 Zn1 O21 117.7(3) . .
O27 Zn1 O16 105.6(3) . .
O21 Zn1 O16 109.6(3) . .
O27 Zn1 O12 114.1(3) . .
O21 Zn1 O12 108.5(3) . .
O16 Zn1 O12 99.6(3) . .
O18 Zn2 O30 123.3(3) . .
O18 Zn2 O17 105.4(3) . .
O30 Zn2 O17 106.1(3) . .
O18 Zn2 O1 107.4(3) . .
O30 Zn2 O1 111.7(3) . .
O17 Zn2 O1 100.2(3) . .
O38 Zn3 O4 114.5(3) . .
O38 Zn3 O13 111.1(3) . .
O4 Zn3 O13 109.2(3) . .
O38 Zn3 O3 110.0(4) . .
O4 Zn3 O3 110.4(3) . .
O13 Zn3 O3 100.8(3) . .
O35 Zn4 O9 120.7(3) . .
O35 Zn4 O31 107.4(4) . .
O9 Zn4 O31 111.5(3) . .
O35 Zn4 O7 107.1(3) . .
O9 Zn4 O7 106.2(3) . .
O31 Zn4 O7 102.2(3) . .
O24 P1 O10 109.5(3) . .
O24 P1 O2 108.9(4) . .
O10 P1 O2 111.7(4) . .
O24 P1 O19 110.6(4) . .
O10 P1 O19 107.6(4) . .
O2 P1 O19 108.4(3) . .
Mo7 O1 Mo4 84.3(3) . .
Mo7 O1 Zn2 131.2(3) . .
Mo4 O1 Zn2 137.3(4) . .
Mo8 O3 Mo6 83.1(2) . .
Mo8 O3 Zn3 137.7(4) . .
Mo6 O3 Zn3 129.3(4) . .
Zn3 O4 Mo1 124.8(3) . .
Zn3 O4 Mo3 123.5(3) . .
Mo1 O4 Mo3 105.5(3) . .
Mo4 O6 Mo6 122.1(3) . .
Mo10 O7 Mo9 84.2(2) . .
Mo10 O7 Zn4 131.9(4) . .
Mo9 O7 Zn4 135.7(4) . .
Mo8 O8 Mo11 121.0(3) . .
Zn4 O9 Mo12 127.6(4) . .
Zn4 O9 Mo5 122.1(4) . .
Mo12 O9 Mo5 105.0(3) . .
Mo4 O12 Mo7 83.2(3) . .
Mo4 O12 Zn1 131.2(4) . .
Mo7 O12 Zn1 137.3(4) . .
Mo2 O13 Mo11 84.2(3) . .
Mo2 O13 Zn3 131.0(3) . .
Mo11 O13 Zn3 137.8(4) . .
Mo7 O14 Mo10 121.7(4) . .
Mo3 O15 Mo4 127.8(3) . .
Mo9 O16 Mo10 84.3(3) . .
Mo9 O16 Zn1 129.6(3) . .
Mo10 O16 Zn1 139.3(4) . .
Mo8 O17 Mo6 83.7(3) . .
Mo8 O17 Zn2 133.3(3) . .
Mo6 O17 Zn2 136.9(4) . .
Zn2 O18 Mo12 125.0(3) . .
Zn2 O18 Mo5 126.3(3) . .
Mo12 O18 Mo5 103.2(3) . .
Mo1 O20 Mo9 127.5(4) . .
Zn1 O21 Mo1 123.4(4) . .
Zn1 O21 Mo3 124.8(4) . .
Mo1 O21 Mo3 104.7(3) . .
Mo5 O22 Mo8 128.6(4) . .
Mo5 O23 Mo11 127.9(4) . .
Mo1 O25 Mo2 128.6(4) . .
Mo12 O26 Mo7 127.1(4) . .
C15 O27 Zn1 113.2(6) . .
Mo12 O28 Mo10 127.4(4) . .
C16 O30 Zn2 110.4(6) . .
Mo11 O31 Zn4 129.5(4) . .
Mo11 O31 Mo2 83.7(3) . .
Zn4 O31 Mo2 136.7(4) . .
C8 O35 Zn4 115.4(7) . .
C7 O38 Zn3 114.1(7) . .
Mo2 O39 Mo9 121.9(3) . .
Mo3 O40 Mo6 127.9(3) . .
C2 C1 C6 119.7(10) . 2_654
C2 C1 C8 120.6(9) . .
C6 C1 C8 119.7(10) 2_654 .
C1 C2 C3 119.9(9) . .
C1 C2 H2 120.0 . .
C3 C2 H2 120.0 . .
C4 C3 C2 119.8(11) 2_654 .
C4 C3 H3 120.1 2_654 .
C2 C3 H3 120.1 . .
C5 C4 C3 121.0(10) . 2_655
C5 C4 H4 119.5 . .
C3 C4 H4 119.5 2_655 .
C4 C5 C6 119.8(10) . .
C4 C5 C7 121.4(9) . .
C6 C5 C7 118.8(10) . .
C1 C6 C5 119.8(12) 2_655 .
C1 C6 H6 120.1 2_655 .
C5 C6 H6 120.1 . .
O47 C7 O38 125.6(10) . .
O47 C7 C5 119.7(9) . .
O38 C7 C5 114.6(10) . .
O44 C8 O35 126.1(9) . .
O44 C8 C1 116.3(9) . .
O35 C8 C1 117.5(10) . .
C14 C9 C10 120.1(9) . .
C14 C9 C15 120.0(9) . .
C10 C9 C15 119.9(9) . .
C9 C10 C11 121.5(10) . 2_554
C9 C10 H10 119.2 . .
C11 C10 H10 119.2 2_554 .
C12 C11 C10 119.2(10) . 2
C12 C11 H11 120.4 . .
C10 C11 H11 120.4 2 .
C11 C12 C13 120.0(10) . .
C11 C12 H12 120.0 . .
C13 C12 H12 120.0 . .
C14 C13 C12 118.2(9) 2 .
C14 C13 C16 116.5(8) 2 .
C12 C13 C16 125.0(10) . .
C9 C14 C13 120.7(9) . 2_554
C9 C14 H14 119.6 . .
C13 C14 H14 119.6 2_554 .
O46 C15 O27 125.6(9) . .
O46 C15 C9 117.3(9) . .
O27 C15 C9 116.9(8) . .
O48 C16 O30 127.2(9) . .
O48 C16 C13 118.3(10) . .
O30 C16 C13 114.5(9) . .
C1C N1 C1B 105.5(11) . .
C1C N1 C1D 113.3(13) . .
C1B N1 C1D 110.5(12) . .
C1C N1 C1A 107.6(11) . .
C1B N1 C1A 111.6(13) . .
C1D N1 C1A 108.3(11) . .
C2A C1A N1 115.5(13) . .
C2A C1A H1A1 108.4 . .
N1 C1A H1A1 108.4 . .
C2A C1A H1A2 108.4 . .
N1 C1A H1A2 108.4 . .
H1A1 C1A H1A2 107.5 . .
C1A C2A C3A 110.5(16) . .
C1A C2A H2A1 109.5 . .
C3A C2A H2A1 109.5 . .
C1A C2A H2A2 109.5 . .
C3A C2A H2A2 109.5 . .
H2A1 C2A H2A2 108.1 . .
C4A C3A C2A 110(3) . .
C4A C3A H3A1 109.6 . .
C2A C3A H3A1 109.6 . .
C4A C3A H3A2 109.6 . .
C2A C3A H3A2 109.6 . .
H3A1 C3A H3A2 108.1 . .
C3A C4A H4A1 109.5 . .
C3A C4A H4A2 109.5 . .
H4A1 C4A H4A2 109.5 . .
C3A C4A H4A3 109.5 . .
H4A1 C4A H4A3 109.5 . .
H4A2 C4A H4A3 109.5 . .
N1 C1B C2B 116.1(12) . .
N1 C1B H1B1 108.3 . .
C2B C1B H1B1 108.3 . .
N1 C1B H1B2 108.3 . .
C2B C1B H1B2 108.3 . .
H1B1 C1B H1B2 107.4 . .
C3B C2B C1B 95.7(17) . .
C3B C2B H2B1 112.6 . .
C1B C2B H2B1 112.6 . .
C3B C2B H2B2 112.6 . .
C1B C2B H2B2 112.6 . .
H2B1 C2B H2B2 110.1 . .
C4B C3B C2B 101.4(19) . .
C4B C3B H3B1 111.5 . .
C2B C3B H3B1 111.5 . .
C4B C3B H3B2 111.5 . .
C2B C3B H3B2 111.5 . .
H3B1 C3B H3B2 109.3 . .
C3B C4B H4B1 109.5 . .
C3B C4B H4B2 109.5 . .
H4B1 C4B H4B2 109.5 . .
C3B C4B H4B3 109.5 . .
H4B1 C4B H4B3 109.5 . .
H4B2 C4B H4B3 109.5 . .
N1 C1C C2C 114.2(11) . .
N1 C1C H1C1 108.7 . .
C2C C1C H1C1 108.7 . .
N1 C1C H1C2 108.7 . .
C2C C1C H1C2 108.7 . .
H1C1 C1C H1C2 107.6 . .
C1C C2C C3C 109.4(15) . .
C1C C2C H2C1 109.8 . .
C3C C2C H2C1 109.8 . .
C1C C2C H2C2 109.8 . .
C3C C2C H2C2 109.8 . .
H2C1 C2C H2C2 108.2 . .
C4C C3C C2C 113(2) . .
C4C C3C H3C1 108.9 . .
C2C C3C H3C1 108.9 . .
C4C C3C H3C2 108.9 . .
C2C C3C H3C2 108.9 . .
H3C1 C3C H3C2 107.7 . .
C2D C1D N1 124.0(14) . .
C2D C1D H1D1 106.3 . .
N1 C1D H1D1 106.3 . .
C2D C1D H1D2 106.3 . .
N1 C1D H1D2 106.3 . .
H1D1 C1D H1D2 106.4 . .
C1D C2D C3D 109.4(16) . .
C1D C2D H2D1 109.8 . .
C3D C2D H2D1 109.8 . .
C1D C2D H2D2 109.8 . .
C3D C2D H2D2 109.8 . .
H2D1 C2D H2D2 108.3 . .
C2D C3D C4D 114(2) . .
C2D C3D H3D1 108.6 . .
C4D C3D H3D1 108.6 . .
C2D C3D H3D2 108.6 . .
C4D C3D H3D2 108.6 . .
H3D1 C3D H3D2 107.6 . .
C1G N2 C1F 107.2(10) . .
C1G N2 C1E 111.1(13) . .
C1F N2 C1E 109.6(13) . .
C1G N2 C1H 112.0(15) . .
C1F N2 C1H 112.6(15) . .
C1E N2 C1H 104.3(11) . .
N2 C1E C2E 119.5(13) . .
N2 C1E H1E1 107.4 . .
C2E C1E H1E1 107.4 . .
N2 C1E H1E2 107.4 . .
C2E C1E H1E2 107.4 . .
H1E1 C1E H1E2 107.0 . .
C1E C2E C3E 110.0(18) . .
C1E C2E H2E1 109.7 . .
C3E C2E H2E1 109.7 . .
C1E C2E H2E2 109.7 . .
C3E C2E H2E2 109.7 . .
H2E1 C2E H2E2 108.2 . .
C4E2 C3E C4E1 78(5) . .
C4E2 C3E C2E 127(4) . .
C4E1 C3E C2E 137(4) . .
C3E C4E1 C4E2 51(3) . .
C3E C4E2 C4E1 52(3) . .
N2 C1F C2F 118.2(13) . .
N2 C1F H1F1 107.8 . .
C2F C1F H1F1 107.8 . .
N2 C1F H1F2 107.8 . .
C2F C1F H1F2 107.8 . .
H1F1 C1F H1F2 107.1 . .
C1F C2F C3F 109.8(17) . .
C1F C2F H2F1 109.7 . .
C3F C2F H2F1 109.7 . .
C1F C2F H2F2 109.7 . .
C3F C2F H2F2 109.7 . .
H2F1 C2F H2F2 108.2 . .
C4F C3F C2F 114(2) . .
C4F C3F H3F1 108.8 . .
C2F C3F H3F1 108.8 . .
C4F C3F H3F2 108.8 . .
C2F C3F H3F2 108.8 . .
H3F1 C3F H3F2 107.7 . .
N2 C1G C2G 116.1(13) . .
N2 C1G H1G1 108.3 . .
C2G C1G H1G1 108.3 . .
N2 C1G H1G2 108.3 . .
C2G C1G H1G2 108.3 . .
H1G1 C1G H1G2 107.4 . .
C1G C2G C3G 115(2) . .
C1G C2G H2G1 108.6 . .
C3G C2G H2G1 108.6 . .
C1G C2G H2G2 108.6 . .
C3G C2G H2G2 108.6 . .
H2G1 C2G H2G2 107.6 . .
C4G C3G C2G 126(3) . .
C4G C3G H3G1 105.8 . .
C2G C3G H3G1 105.8 . .
C4G C3G H3G2 105.8 . .
C2G C3G H3G2 105.8 . .
H3G1 C3G H3G2 106.2 . .
N2 C1H C2H 117.3(14) . .
N2 C1H H1H1 108.0 . .
C2H C1H H1H1 108.0 . .
N2 C1H H1H2 108.0 . .
C2H C1H H1H2 108.0 . .
H1H1 C1H H1H2 107.2 . .
C3H C2H C1H 105(2) . .
C3H C2H H2H1 110.7 . .
C1H C2H H2H1 110.7 . .
C3H C2H H2H2 110.7 . .
C1H C2H H2H2 110.7 . .
H2H1 C2H H2H2 108.8 . .
C2H C3H C4H 98(4) . .
C2H C3H H3H1 112.1 . .
C4H C3H H3H1 112.1 . .
C2H C3H H3H2 112.1 . .
C4H C3H H3H2 112.1 . .
H3H1 C3H H3H2 109.8 . .

loop_
_geom_bond_atom_site_label_1
_geom_bond_atom_site_label_2
_geom_bond_distance
_geom_bond_site_symmetry_2
Mo1 O33 1.682(8) .
Mo1 O20 1.821(7) .
Mo1 O25 1.841(6) .
Mo1 O4 2.004(7) .
Mo1 O21 2.004(7) .
Mo1 Mo3 3.1983(12) .
Mo2 O45 1.652(7) .
Mo2 O13 1.935(7) .
Mo2 O31 1.983(8) .
Mo2 O25 2.001(7) .
Mo2 O39 2.050(8) .
Mo2 Mo11 2.6212(12) .
Mo3 O5 1.684(7) .
Mo3 O15 1.820(6) .
Mo3 O40 1.825(7) .
Mo3 O4 2.013(6) .
Mo3 O21 2.035(8) .
Mo4 O37 1.681(7) .
Mo4 O12 1.950(7) .
Mo4 O1 1.955(6) .
Mo4 O15 2.013(7) .
Mo4 O6 2.051(6) .
Mo4 Mo7 2.6082(12) .
Mo5 O11 1.690(8) .
Mo5 O23 1.817(7) .
Mo5 O22 1.821(7) .
Mo5 O9 2.035(7) .
Mo5 O18 2.054(7) .
Mo5 Mo12 3.1940(13) .
Mo6 O34 1.660(8) .
Mo6 O17 1.953(7) .
Mo6 O3 1.966(6) .
Mo6 O40 1.986(7) .
Mo6 O6 2.066(7) .
Mo6 Mo8 2.6047(12) .
Mo7 O36 1.679(8) .
Mo7 O1 1.933(7) .
Mo7 O12 1.978(7) .
Mo7 O26 1.987(7) .
Mo7 O14 2.061(8) .
Mo8 O43 1.652(8) .
Mo8 O17 1.951(7) .
Mo8 O3 1.961(7) .
Mo8 O22 1.983(8) .
Mo8 O8 2.078(7) .
Mo9 O42 1.672(8) .
Mo9 O16 1.945(7) .
Mo9 O7 1.962(7) .
Mo9 O20 1.999(8) .
Mo9 O39 2.067(7) .
Mo9 Mo10 2.6115(12) .
Mo10 O41 1.653(9) .
Mo10 O7 1.933(7) .
Mo10 O16 1.948(7) .
Mo10 O28 1.987(8) .
Mo10 O14 2.077(7) .
Mo11 O32 1.692(7) .
Mo11 O31 1.947(8) .
Mo11 O13 1.974(6) .
Mo11 O23 2.020(7) .
Mo11 O8 2.081(7) .
Mo12 O29 1.700(8) .
Mo12 O26 1.843(8) .
Mo12 O28 1.847(8) .
Mo12 O9 1.991(7) .
Mo12 O18 2.022(6) .
Zn1 O27 1.940(7) .
Zn1 O21 1.964(7) .
Zn1 O16 1.995(7) .
Zn1 O12 1.997(7) .
Zn2 O18 1.949(6) .
Zn2 O30 1.956(7) .
Zn2 O17 2.001(7) .
Zn2 O1 2.012(7) .
Zn3 O38 1.917(8) .
Zn3 O4 1.954(7) .
Zn3 O13 1.980(7) .
Zn3 O3 1.985(7) .
Zn4 O35 1.915(7) .
Zn4 O9 1.954(6) .
Zn4 O31 1.972(8) .
Zn4 O7 2.004(7) .
P1 O24 1.539(7) .
P1 O10 1.544(6) .
P1 O2 1.552(7) .
P1 O19 1.555(6) .
O27 C15 1.278(12) .
O30 C16 1.282(13) .
O35 C8 1.280(12) .
O38 C7 1.251(13) .
O44 C8 1.270(15) .
O46 C15 1.251(13) .
O47 C7 1.229(15) .
O48 C16 1.212(14) .
C1 C2 1.355(16) .
C1 C6 1.389(14) 2_654
C1 C8 1.502(13) .
C2 C3 1.419(14) .
C2 H2 0.9300 .
C3 C4 1.357(16) 2_654
C3 H3 0.9300 .
C4 C5 1.350(16) .
C4 C3 1.357(16) 2_655
C4 H4 0.9300 .
C5 C6 1.409(14) .
C5 C7 1.507(15) .
C6 C1 1.389(14) 2_655
C6 H6 0.9300 .
C9 C14 1.376(13) .
C9 C10 1.378(15) .
C9 C15 1.522(13) .
C10 C11 1.404(15) 2_554
C10 H10 0.9300 .
C11 C12 1.393(14) .
C11 C10 1.404(15) 2
C11 H11 0.9300 .
C12 C13 1.434(13) .
C12 H12 0.9300 .
C13 C14 1.421(14) 2
C13 C16 1.516(13) .
C14 C13 1.421(14) 2_554
C14 H14 0.9300 .
N1 C1C 1.500(17) .
N1 C1B 1.54(2) .
N1 C1D 1.559(12) .
N1 C1A 1.571(15) .
C1A C2A 1.519(16) .
C1A H1A1 0.9700 .
C1A H1A2 0.9700 .
C2A C3A 1.566(17) .
C2A H2A1 0.9700 .
C2A H2A2 0.9700 .
C3A C4A 1.563(19) .
C3A H3A1 0.9700 .
C3A H3A2 0.9700 .
C4A H4A1 0.9600 .
C4A H4A2 0.9600 .
C4A H4A3 0.9600 .
C1B C2B 1.63(3) .
C1B H1B1 0.9700 .
C1B H1B2 0.9700 .
C2B C3B 1.556(16) .
C2B H2B1 0.9700 .
C2B H2B2 0.9700 .
C3B C4B 1.472(17) .
C3B H3B1 0.9700 .
C3B H3B2 0.9700 .
C4B H4B1 0.9600 .
C4B H4B2 0.9600 .
C4B H4B3 0.9600 .
C1C C2C 1.54(2) .
C1C H1C1 0.9700 .
C1C H1C2 0.9700 .
C2C C3C 1.60(3) .
C2C H2C1 0.9700 .
C2C H2C2 0.9700 .
C3C C4C 1.54(5) .
C3C H3C1 0.9700 .
C3C H3C2 0.9700 .
C1D C2D 1.50(2) .
C1D H1D1 0.9700 .
C1D H1D2 0.9700 .
C2D C3D 1.51(3) .
C2D H2D1 0.9700 .
C2D H2D2 0.9700 .
C3D C4D 1.558(18) .
C3D H3D1 0.9700 .
C3D H3D2 0.9700 .
N2 C1G 1.477(19) .
N2 C1F 1.53(2) .
N2 C1E 1.537(13) .
N2 C1H 1.537(16) .
C1E C2E 1.553(16) .
C1E H1E1 0.9700 .
C1E H1E2 0.9700 .
C2E C3E 1.566(18) .
C2E H2E1 0.9700 .
C2E H2E2 0.9700 .
C3E C4E2 1.55(2) .
C3E C4E1 1.56(2) .
C4E1 C4E2 1.95(10) .
C1F C2F 1.54(2) .
C1F H1F1 0.9700 .
C1F H1F2 0.9700 .
C2F C3F 1.548(18) .
C2F H2F1 0.9700 .
C2F H2F2 0.9700 .
C3F C4F 1.521(18) .
C3F H3F1 0.9700 .
C3F H3F2 0.9700 .
C1G C2G 1.54(3) .
C1G H1G1 0.9700 .
C1G H1G2 0.9700 .
C2G C3G 1.553(18) .
C2G H2G1 0.9700 .
C2G H2G2 0.9700 .
C3G C4G 1.528(19) .
C3G H3G1 0.9700 .
C3G H3G2 0.9700 .
C1H C2H 1.58(3) .
C1H H1H1 0.9700 .
C1H H1H2 0.9700 .
C2H C3H 1.527(18) .
C2H H2H1 0.9700 .
C2H H2H2 0.9700 .
C3H C4H 1.54(2) .
C3H H3H1 0.9700 .
C3H H3H2 0.9700 .

loop_
_platon_squeeze_void_nr
_platon_squeeze_void_average_x
_platon_squeeze_void_average_y
_platon_squeeze_void_average_z
_platon_squeeze_void_volume
_platon_squeeze_void_count_electrons
_platon_squeeze_void_content
1 -0.017 -0.025 0.315 5688 2995 ' '
